data_4122271
loop_
_publ_author_name
'Hong, Kai'
'Liu, Xun'
'Morken, James P.'

_publ_section_title
;
 Simple Access to Elusive \a-Boryl Carbanions and Their Alkylation: An
 Umpolung Construction for Organic Synthesis.
;
_journal_issue 30
_journal_name_full 'Journal of the American Chemical Society'
_journal_page_first 10581
_journal_page_last 10584
_journal_paper_doi 10.1021/ja505455z
_journal_volume 136
_journal_year 2014
_chemical_formula_moiety 'C23 H29 B O3'
_chemical_formula_sum 'C23 H29 B O3'
_chemical_formula_weight 364.27
_chemical_name_systematic
;
 ?
;
_space_group_crystal_system monoclinic
_space_group_IT_number 14
_space_group_name_Hall '-P 2ybc'
_space_group_name_H-M_alt 'P 1 21/c 1'
_symmetry_space_group_name_Hall '-P 2ybc'
_symmetry_space_group_name_H-M 'P 1 21/c 1'
_atom_sites_solution_hydrogens geom
_atom_sites_solution_primary direct
_atom_sites_solution_secondary difmap
_audit_creation_method SHELXL-2013
_cell_angle_alpha 90
_cell_angle_beta 105.270(3)
_cell_angle_gamma 90
_cell_formula_units_Z 4
_cell_length_a 12.6769(7)
_cell_length_b 14.3202(7)
_cell_length_c 11.4924(6)
_cell_measurement_reflns_used 9843
_cell_measurement_temperature 100(2)
_cell_measurement_theta_max 28.25
_cell_measurement_theta_min 2.56
_cell_volume 2012.63(18)
_computing_cell_refinement 'SAINT (Bruker, 2013)'
_computing_data_collection 'APEX2 (Bruker, 2013)'
_computing_data_reduction 'SAINT (Bruker, 2013)'
_computing_molecular_graphics 'Bruker SHELXTL'
_computing_publication_material 'Bruker SHELXTL'
_computing_structure_refinement 'SHELXL-2013 (Sheldrick, 2013)'
_computing_structure_solution 'SHELXL-2013 (Sheldrick, 2013)'
_diffrn_ambient_temperature 100(2)
_diffrn_measured_fraction_theta_full 0.998
_diffrn_measured_fraction_theta_max 0.997
_diffrn_measurement_device_type 'Bruker Kappa DUO CCD diffractometer'
_diffrn_measurement_method '\f and \w scans'
_diffrn_radiation_type MoK\a
_diffrn_radiation_wavelength 0.71073
_diffrn_reflns_av_R_equivalents 0.0338
_diffrn_reflns_av_unetI/netI 0.0198
_diffrn_reflns_Laue_measured_fraction_full 0.998
_diffrn_reflns_Laue_measured_fraction_max 0.997
_diffrn_reflns_limit_h_max 16
_diffrn_reflns_limit_h_min -16
_diffrn_reflns_limit_k_max 19
_diffrn_reflns_limit_k_min -19
_diffrn_reflns_limit_l_max 15
_diffrn_reflns_limit_l_min -15
_diffrn_reflns_number 43327
_diffrn_reflns_point_group_measured_fraction_full 0.998
_diffrn_reflns_point_group_measured_fraction_max 0.997
_diffrn_reflns_theta_full 25.242
_diffrn_reflns_theta_max 28.263
_diffrn_reflns_theta_min 1.665
_diffrn_source 'fine-focus sealed tube'
_exptl_absorpt_coefficient_mu 0.077
_exptl_absorpt_correction_T_max 0.7528
_exptl_absorpt_correction_T_min 0.5447
_exptl_absorpt_correction_type multi-scan
_exptl_absorpt_process_details
;
Sheldrick, G.M. (2013). SADABS. Bruker AXS Inc. Madison, WI USA.
;
_exptl_crystal_colour colorless
_exptl_crystal_density_diffrn 1.202
_exptl_crystal_density_meas ?
_exptl_crystal_density_method none
_exptl_crystal_description plate
_exptl_crystal_F_000 784
_exptl_crystal_size_max 0.350
_exptl_crystal_size_mid 0.250
_exptl_crystal_size_min 0.130
_refine_diff_density_max 0.384
_refine_diff_density_min -0.194
_refine_diff_density_rms 0.039
_refine_ls_extinction_coef na
_refine_ls_extinction_method none
_refine_ls_goodness_of_fit_ref 1.027
_refine_ls_hydrogen_treatment constr
_refine_ls_matrix_type full
_refine_ls_number_parameters 249
_refine_ls_number_reflns 4976
_refine_ls_number_restraints 0
_refine_ls_restrained_S_all 1.027
_refine_ls_R_factor_all 0.0457
_refine_ls_R_factor_gt 0.0377
_refine_ls_shift/su_max 0.000
_refine_ls_shift/su_mean 0.000
_refine_ls_structure_factor_coef Fsqd
_refine_ls_weighting_details 'w=1/[\s^2^(Fo^2^)+(0.0473P)^2^+0.6998P] where P=(Fo^2^+2Fc^2^)/3'
_refine_ls_weighting_scheme calc
_refine_ls_wR_factor_gt 0.0922
_refine_ls_wR_factor_ref 0.0977
_reflns_Friedel_coverage 0.000
_reflns_number_gt 4267
_reflns_number_total 4976
_reflns_threshold_expression 'I > 2\s(I)'
_cod_data_source_file ja505455z_si_003.cif
_cod_data_source_block C23H29BO3
_cod_depositor_comments
;Adding full bibliography for 4122271.cif.

The following automatic conversions were performed:

'_exptl_crystal_density_meas' value 'not measured' was changed to '?'
- the value is perceived as not measured.

Automatic conversion script
Id: cif_fix_values 3008 2015-01-20 13:52:24Z robertas 
;
_cod_database_code 4122271
_shelx_space_group_comment
;
The symmetry employed for this shelxl refinement is uniquely defined
by the following loop, which should always be used as a source of
symmetry information in preference to the above space-group names.
They are only intended as comments.
;
_shelx_estimated_absorpt_t_min 0.974
_shelx_estimated_absorpt_t_max 0.990
_shelxl_version_number 2013-4

loop_
_space_group_symop_operation_xyz
'x, y, z'
'-x, y+1/2, -z+1/2'
'-x, -y, -z'
'x, -y-1/2, z-1/2'

loop_
_atom_site_label
_atom_site_type_symbol
_atom_site_fract_x
_atom_site_fract_y
_atom_site_fract_z
_atom_site_U_iso_or_equiv
_atom_site_adp_type
_atom_site_occupancy
_atom_site_site_symmetry_order
_atom_site_calc_flag
_atom_site_refinement_flags_posn
_atom_site_refinement_flags_adp
O1 O 0.80174(6) 0.44092(5) 0.22996(7) 0.01966(17) Uani 1 1 d . .
O2 O 0.31017(6) 0.47832(5) 0.37773(6) 0.01506(15) Uani 1 1 d . .
O3 O 0.27842(6) 0.48885(5) 0.17246(6) 0.01366(15) Uani 1 1 d . .
B1 B 0.31560(8) 0.53263(7) 0.28175(10) 0.0129(2) Uani 1 1 d . .
C1 C 0.83704(9) 0.42238(8) 0.12432(10) 0.0208(2) Uani 1 1 d . .
H1A H 0.7783 0.3911 0.0643 0.031 Uiso 1 1 calc R U
H1B H 0.9017 0.3820 0.1450 0.031 Uiso 1 1 calc R U
H1C H 0.8555 0.4813 0.0910 0.031 Uiso 1 1 calc R U
C2 C 0.70958(8) 0.49501(7) 0.21586(9) 0.0160(2) Uani 1 1 d . .
C3 C 0.67553(8) 0.51085(7) 0.31993(9) 0.0188(2) Uani 1 1 d . .
H3 H 0.7162 0.4857 0.3948 0.023 Uiso 1 1 calc R U
C4 C 0.58238(8) 0.56330(7) 0.31437(9) 0.0178(2) Uani 1 1 d . .
H4 H 0.5595 0.5730 0.3858 0.021 Uiso 1 1 calc R U
C5 C 0.52135(8) 0.60225(7) 0.20577(9) 0.01488(19) Uani 1 1 d . .
C6 C 0.42010(8) 0.66124(7) 0.19787(9) 0.0158(2) Uani 1 1 d . .
H6A H 0.4420 0.7277 0.2095 0.019 Uiso 1 1 calc R U
H6B H 0.3702 0.6548 0.1160 0.019 Uiso 1 1 calc R U
C7 C 0.35875(8) 0.63464(7) 0.29006(9) 0.01439(19) Uani 1 1 d . .
C8 C 0.38997(8) 0.68321(7) 0.41140(9) 0.0187(2) Uani 1 1 d . .
H8A H 0.3857 0.6465 0.4830 0.022 Uiso 1 1 calc R U
H8B H 0.4507 0.7289 0.4261 0.022 Uiso 1 1 calc R U
C9 C 0.28455(8) 0.70949(7) 0.32282(9) 0.0169(2) Uani 1 1 d . .
H9 H 0.2856 0.7712 0.2824 0.020 Uiso 1 1 calc R U
C10 C 0.17602(8) 0.68263(7) 0.34142(9) 0.0162(2) Uani 1 1 d . .
C11 C 0.16198(9) 0.66476(7) 0.45540(9) 0.0187(2) Uani 1 1 d . .
H11 H 0.2222 0.6721 0.5244 0.022 Uiso 1 1 calc R U
C12 C 0.06123(9) 0.63635(8) 0.47016(10) 0.0215(2) Uani 1 1 d . .
H12 H 0.0534 0.6236 0.5486 0.026 Uiso 1 1 calc R U
C13 C -0.02764(9) 0.62670(8) 0.37030(11) 0.0219(2) Uani 1 1 d . .
H13 H -0.0962 0.6064 0.3798 0.026 Uiso 1 1 calc R U
C14 C -0.01559(9) 0.64693(8) 0.25647(10) 0.0221(2) Uani 1 1 d . .
H14 H -0.0767 0.6420 0.1881 0.027 Uiso 1 1 calc R U
C15 C 0.08520(9) 0.67438(7) 0.24184(10) 0.0196(2) Uani 1 1 d . .
H15 H 0.0925 0.6877 0.1634 0.024 Uiso 1 1 calc R U
C16 C 0.55722(8) 0.58548(7) 0.10352(9) 0.0167(2) Uani 1 1 d . .
H16 H 0.5170 0.6111 0.0287 0.020 Uiso 1 1 calc R U
C17 C 0.65022(8) 0.53239(7) 0.10653(9) 0.0173(2) Uani 1 1 d . .
H17 H 0.6726 0.5220 0.0350 0.021 Uiso 1 1 calc R U
C18 C 0.24650(8) 0.39522(7) 0.32822(9) 0.01420(19) Uani 1 1 d . .
C19 C 0.26150(8) 0.39088(6) 0.19778(9) 0.01348(19) Uani 1 1 d . .
C20 C 0.12923(9) 0.41381(8) 0.33168(10) 0.0210(2) Uani 1 1 d . .
H20A H 0.1277 0.4293 0.4143 0.032 Uiso 1 1 calc R U
H20B H 0.0848 0.3580 0.3049 0.032 Uiso 1 1 calc R U
H20C H 0.0996 0.4662 0.2781 0.032 Uiso 1 1 calc R U
C21 C 0.29219(10) 0.31178(7) 0.40633(10) 0.0220(2) Uani 1 1 d . .
H21A H 0.3713 0.3079 0.4163 0.033 Uiso 1 1 calc R U
H21B H 0.2572 0.2546 0.3677 0.033 Uiso 1 1 calc R U
H21C H 0.2777 0.3188 0.4855 0.033 Uiso 1 1 calc R U
C22 C 0.16299(9) 0.35513(8) 0.10279(10) 0.0211(2) Uani 1 1 d . .
H22A H 0.1005 0.3966 0.0985 0.032 Uiso 1 1 calc R U
H22B H 0.1450 0.2920 0.1242 0.032 Uiso 1 1 calc R U
H22C H 0.1797 0.3538 0.0243 0.032 Uiso 1 1 calc R U
C23 C 0.36470(9) 0.33905(8) 0.19146(10) 0.0214(2) Uani 1 1 d . .
H23A H 0.3763 0.3470 0.1110 0.032 Uiso 1 1 calc R U
H23B H 0.3567 0.2725 0.2070 0.032 Uiso 1 1 calc R U
H23C H 0.4275 0.3643 0.2522 0.032 Uiso 1 1 calc R U

loop_
_atom_site_aniso_label
_atom_site_aniso_U_11
_atom_site_aniso_U_22
_atom_site_aniso_U_33
_atom_site_aniso_U_23
_atom_site_aniso_U_13
_atom_site_aniso_U_12
O1 0.0186(4) 0.0218(4) 0.0181(4) 0.0009(3) 0.0040(3) 0.0041(3)
O2 0.0195(3) 0.0135(3) 0.0121(3) -0.0004(3) 0.0039(3) -0.0032(3)
O3 0.0185(3) 0.0104(3) 0.0126(3) 0.0010(2) 0.0050(3) -0.0009(2)
B1 0.0112(5) 0.0135(5) 0.0146(5) 0.0003(4) 0.0042(4) 0.0017(4)
C1 0.0209(5) 0.0204(5) 0.0226(5) -0.0002(4) 0.0084(4) 0.0019(4)
C2 0.0151(4) 0.0138(4) 0.0185(5) -0.0004(4) 0.0037(4) -0.0017(3)
C3 0.0191(5) 0.0211(5) 0.0146(5) 0.0022(4) 0.0018(4) -0.0006(4)
C4 0.0199(5) 0.0201(5) 0.0144(5) -0.0015(4) 0.0062(4) -0.0025(4)
C5 0.0153(4) 0.0127(4) 0.0171(5) -0.0001(4) 0.0051(4) -0.0039(3)
C6 0.0164(5) 0.0142(4) 0.0178(5) 0.0017(4) 0.0063(4) -0.0019(3)
C7 0.0152(4) 0.0136(4) 0.0149(5) -0.0012(4) 0.0049(4) -0.0011(3)
C8 0.0180(5) 0.0190(5) 0.0191(5) -0.0057(4) 0.0048(4) -0.0035(4)
C9 0.0199(5) 0.0122(4) 0.0199(5) -0.0019(4) 0.0073(4) -0.0003(4)
C10 0.0185(5) 0.0109(4) 0.0203(5) -0.0012(4) 0.0069(4) 0.0025(3)
C11 0.0194(5) 0.0188(5) 0.0181(5) -0.0020(4) 0.0050(4) 0.0024(4)
C12 0.0231(5) 0.0231(5) 0.0213(5) -0.0004(4) 0.0111(4) 0.0029(4)
C13 0.0174(5) 0.0199(5) 0.0303(6) -0.0023(4) 0.0094(4) 0.0028(4)
C14 0.0182(5) 0.0220(5) 0.0239(5) -0.0028(4) 0.0014(4) 0.0047(4)
C15 0.0227(5) 0.0182(5) 0.0181(5) 0.0004(4) 0.0056(4) 0.0040(4)
C16 0.0182(5) 0.0166(5) 0.0149(5) 0.0025(4) 0.0038(4) -0.0013(4)
C17 0.0199(5) 0.0176(5) 0.0156(5) 0.0004(4) 0.0069(4) -0.0009(4)
C18 0.0176(5) 0.0121(4) 0.0131(4) -0.0002(3) 0.0043(4) -0.0023(3)
C19 0.0169(4) 0.0100(4) 0.0141(4) 0.0011(3) 0.0050(4) -0.0002(3)
C20 0.0202(5) 0.0211(5) 0.0251(5) -0.0014(4) 0.0119(4) -0.0031(4)
C21 0.0304(6) 0.0164(5) 0.0177(5) 0.0051(4) 0.0037(4) -0.0023(4)
C22 0.0258(5) 0.0187(5) 0.0168(5) -0.0016(4) 0.0022(4) -0.0057(4)
C23 0.0243(5) 0.0169(5) 0.0260(5) -0.0003(4) 0.0119(4) 0.0046(4)

loop_
_atom_type_symbol
_atom_type_description
_atom_type_scat_dispersion_real
_atom_type_scat_dispersion_imag
_atom_type_scat_source
C C 0.0033 0.0016 'International Tables Vol C Tables 4.2.6.8 and 6.1.1.4'
H H 0.0000 0.0000 'International Tables Vol C Tables 4.2.6.8 and 6.1.1.4'
B B 0.0013 0.0007 'International Tables Vol C Tables 4.2.6.8 and 6.1.1.4'
O O 0.0106 0.0060 'International Tables Vol C Tables 4.2.6.8 and 6.1.1.4'

loop_
_geom_angle_atom_site_label_1
_geom_angle_atom_site_label_2
_geom_angle_atom_site_label_3
_geom_angle
C2 O1 C1 116.88(8)
B1 O2 C18 106.76(7)
B1 O3 C19 106.85(7)
O2 B1 O3 113.63(9)
O2 B1 C7 125.26(9)
O3 B1 C7 121.10(9)
O1 C1 H1A 109.5
O1 C1 H1B 109.5
H1A C1 H1B 109.5
O1 C1 H1C 109.5
H1A C1 H1C 109.5
H1B C1 H1C 109.5
O1 C2 C17 124.33(9)
O1 C2 C3 115.87(9)
C17 C2 C3 119.79(9)
C4 C3 C2 120.09(9)
C4 C3 H3 120.0
C2 C3 H3 120.0
C3 C4 C5 121.39(9)
C3 C4 H4 119.3
C5 C4 H4 119.3
C16 C5 C4 117.30(9)
C16 C5 C6 120.37(9)
C4 C5 C6 122.33(9)
C7 C6 C5 113.49(8)
C7 C6 H6A 108.9
C5 C6 H6A 108.9
C7 C6 H6B 108.9
C5 C6 H6B 108.9
H6A C6 H6B 107.7
C8 C7 C6 118.00(8)
C8 C7 C9 58.84(6)
C6 C7 C9 117.05(8)
C8 C7 B1 119.38(9)
C6 C7 B1 115.44(8)
C9 C7 B1 116.26(8)
C9 C8 C7 61.32(7)
C9 C8 H8A 117.6
C7 C8 H8A 117.6
C9 C8 H8B 117.6
C7 C8 H8B 117.6
H8A C8 H8B 114.7
C10 C9 C8 121.80(9)
C10 C9 C7 120.03(8)
C8 C9 C7 59.84(6)
C10 C9 H9 114.7
C8 C9 H9 114.7
C7 C9 H9 114.7
C11 C10 C15 118.24(10)
C11 C10 C9 122.14(9)
C15 C10 C9 119.63(9)
C10 C11 C12 121.14(10)
C10 C11 H11 119.4
C12 C11 H11 119.4
C13 C12 C11 119.95(10)
C13 C12 H12 120.0
C11 C12 H12 120.0
C14 C13 C12 119.49(10)
C14 C13 H13 120.3
C12 C13 H13 120.3
C13 C14 C15 120.44(10)
C13 C14 H14 119.8
C15 C14 H14 119.8
C14 C15 C10 120.68(10)
C14 C15 H15 119.7
C10 C15 H15 119.7
C5 C16 C17 122.43(9)
C5 C16 H16 118.8
C17 C16 H16 118.8
C2 C17 C16 118.99(9)
C2 C17 H17 120.5
C16 C17 H17 120.5
O2 C18 C21 108.95(8)
O2 C18 C20 106.84(8)
C21 C18 C20 110.26(9)
O2 C18 C19 102.19(7)
C21 C18 C19 114.41(8)
C20 C18 C19 113.52(8)
O3 C19 C22 108.52(8)
O3 C19 C23 106.60(8)
C22 C19 C23 110.88(9)
O3 C19 C18 102.39(7)
C22 C19 C18 114.81(8)
C23 C19 C18 112.87(8)
C18 C20 H20A 109.5
C18 C20 H20B 109.5
H20A C20 H20B 109.5
C18 C20 H20C 109.5
H20A C20 H20C 109.5
H20B C20 H20C 109.5
C18 C21 H21A 109.5
C18 C21 H21B 109.5
H21A C21 H21B 109.5
C18 C21 H21C 109.5
H21A C21 H21C 109.5
H21B C21 H21C 109.5
C19 C22 H22A 109.5
C19 C22 H22B 109.5
H22A C22 H22B 109.5
C19 C22 H22C 109.5
H22A C22 H22C 109.5
H22B C22 H22C 109.5
C19 C23 H23A 109.5
C19 C23 H23B 109.5
H23A C23 H23B 109.5
C19 C23 H23C 109.5
H23A C23 H23C 109.5
H23B C23 H23C 109.5

loop_
_geom_bond_atom_site_label_1
_geom_bond_atom_site_label_2
_geom_bond_distance
O1 C2 1.3753(12)
O1 C1 1.4252(13)
O2 B1 1.3662(13)
O2 C18 1.4660(11)
O3 B1 1.3715(13)
O3 C19 1.4601(11)
B1 C7 1.5539(14)
C1 H1A 0.9800
C1 H1B 0.9800
C1 H1C 0.9800
C2 C17 1.3906(14)
C2 C3 1.3928(15)
C3 C4 1.3867(15)
C3 H3 0.9500
C4 C5 1.3996(14)
C4 H4 0.9500
C5 C16 1.3881(14)
C5 C6 1.5192(14)
C6 C7 1.5187(13)
C6 H6A 0.9900
C6 H6B 0.9900
C7 C8 1.5147(14)
C7 C9 1.5369(14)
C8 C9 1.4991(14)
C8 H8A 0.9900
C8 H8B 0.9900
C9 C10 1.4972(14)
C9 H9 1.0000
C10 C11 1.3914(15)
C10 C15 1.3983(15)
C11 C12 1.3927(15)
C11 H11 0.9500
C12 C13 1.3872(16)
C12 H12 0.9500
C13 C14 1.3871(16)
C13 H13 0.9500
C14 C15 1.3887(16)
C14 H14 0.9500
C15 H15 0.9500
C16 C17 1.3955(14)
C16 H16 0.9500
C17 H17 0.9500
C18 C21 1.5150(14)
C18 C20 1.5212(14)
C18 C19 1.5611(13)
C19 C22 1.5150(14)
C19 C23 1.5224(14)
C20 H20A 0.9800
C20 H20B 0.9800
C20 H20C 0.9800
C21 H21A 0.9800
C21 H21B 0.9800
C21 H21C 0.9800
C22 H22A 0.9800
C22 H22B 0.9800
C22 H22C 0.9800
C23 H23A 0.9800
C23 H23B 0.9800
C23 H23C 0.9800

loop_
_geom_torsion_atom_site_label_1
_geom_torsion_atom_site_label_2
_geom_torsion_atom_site_label_3
_geom_torsion_atom_site_label_4
_geom_torsion
C18 O2 B1 O3 -10.17(11)
C18 O2 B1 C7 169.73(9)
C19 O3 B1 O2 -9.22(11)
C19 O3 B1 C7 170.87(8)
C1 O1 C2 C17 -0.34(14)
C1 O1 C2 C3 178.92(9)
O1 C2 C3 C4 -178.94(9)
C17 C2 C3 C4 0.35(15)
C2 C3 C4 C5 -0.73(16)
C3 C4 C5 C16 0.62(15)
C3 C4 C5 C6 -179.00(9)
C16 C5 C6 C7 150.37(9)
C4 C5 C6 C7 -30.02(13)
C5 C6 C7 C8 90.10(11)
C5 C6 C7 C9 157.36(8)
C5 C6 C7 B1 -60.17(11)
O2 B1 C7 C8 -5.09(15)
O3 B1 C7 C8 174.81(9)
O2 B1 C7 C6 144.74(10)
O3 B1 C7 C6 -35.36(13)
O2 B1 C7 C9 -72.49(13)
O3 B1 C7 C9 107.41(11)
C6 C7 C8 C9 106.29(10)
B1 C7 C8 C9 -104.65(10)
C7 C8 C9 C10 108.72(10)
C8 C7 C9 C10 -111.59(11)
C6 C7 C9 C10 140.52(9)
B1 C7 C9 C10 -1.65(13)
C6 C7 C9 C8 -107.89(10)
B1 C7 C9 C8 109.94(10)
C8 C9 C10 C11 24.75(14)
C7 C9 C10 C11 95.82(12)
C8 C9 C10 C15 -154.84(10)
C7 C9 C10 C15 -83.77(12)
C15 C10 C11 C12 2.12(15)
C9 C10 C11 C12 -177.47(10)
C10 C11 C12 C13 -0.90(16)
C11 C12 C13 C14 -1.00(16)
C12 C13 C14 C15 1.63(16)
C13 C14 C15 C10 -0.37(16)
C11 C10 C15 C14 -1.48(15)
C9 C10 C15 C14 178.12(9)
C4 C5 C16 C17 -0.15(15)
C6 C5 C16 C17 179.48(9)
O1 C2 C17 C16 179.33(9)
C3 C2 C17 C16 0.10(15)
C5 C16 C17 C2 -0.20(15)
B1 O2 C18 C21 144.92(9)
B1 O2 C18 C20 -95.97(9)
B1 O2 C18 C19 23.50(9)
B1 O3 C19 C22 144.80(8)
B1 O3 C19 C23 -95.72(9)
B1 O3 C19 C18 23.01(9)
O2 C18 C19 O3 -28.04(9)
C21 C18 C19 O3 -145.61(8)
C20 C18 C19 O3 86.63(9)
O2 C18 C19 C22 -145.41(8)
C21 C18 C19 C22 97.01(10)
C20 C18 C19 C22 -30.74(12)
O2 C18 C19 C23 86.18(9)
C21 C18 C19 C23 -31.40(12)
C20 C18 C19 C23 -159.16(9)
